data_4316350
loop_
_publ_author_name
'May Nyman'
'Mark A. Rodriguez'
'Charles F. Campana'

_publ_contact_author_address
; 
PO Box 5800
Sandia National Laboratories
Albuquerque, New Mexico  87185  USA
;
_publ_contact_author_email mdnyman@sandia.gov
_publ_contact_author_fax 1-505-844-9781
_publ_contact_author_name 'May Nyman'
_publ_contact_author_phone 1-505-284-4484
_publ_section_title
;
 Self-Assembly of Alkali-Uranyl-Peroxide Clusters
;
_journal_name_full 'Inorganic Chemistry'
_journal_page_first 7748
_journal_page_last 7755
_journal_paper_doi 10.1021/ic1005192
_journal_volume 49
_journal_year 2010
_chemical_formula_moiety 'Li24 O30, 6(Cs O20 U2), 48(O8 U), 8(O3.75), 12(Li0.50 O), 210(O)'
_chemical_formula_sum 'Cs36 H864 Li222 O786 U60'
_chemical_formula_weight 34054.15
_chemical_name_systematic
; 
 ? 
;
_space_group_IT_number 204
_symmetry_cell_setting cubic
_symmetry_space_group_name_Hall '-I 2 2 3'
_symmetry_space_group_name_H-M 'I m -3'
_atom_sites_solution_primary direct
_atom_sites_solution_secondary difmap
_audit_creation_method SHELXL-97
_cell_angle_alpha 90.00
_cell_angle_beta 90.00
_cell_angle_gamma 90.00
_cell_formula_units_Z 2
_cell_length_a 35.0945(18)
_cell_length_b 35.0945(18)
_cell_length_c 35.0945(18)
_cell_measurement_reflns_used 200
_cell_measurement_temperature 188(2)
_cell_measurement_theta_max 24.99
_cell_measurement_theta_min 2.0
_cell_volume 43223(4)
_computing_structure_refinement 'SHELXL-97 (Sheldrick, 1997)'
_computing_structure_solution 'SHELXS-97 (Sheldrick, 1990)'
_diffrn_ambient_temperature 188(2)
_diffrn_detector_area_resol_mean 0
_diffrn_measured_fraction_theta_full 0.999
_diffrn_measured_fraction_theta_max 0.999
_diffrn_measurement_device_type 'CCD area detector'
_diffrn_measurement_method 'phi and omega scans'
_diffrn_radiation_monochromator graphite
_diffrn_radiation_source 'fine-focus sealed tube'
_diffrn_radiation_type MoK\a
_diffrn_radiation_wavelength 0.71073
_diffrn_reflns_av_R_equivalents 0.0469
_diffrn_reflns_av_sigmaI/netI 0.0175
_diffrn_reflns_limit_h_max 41
_diffrn_reflns_limit_h_min -41
_diffrn_reflns_limit_k_max 41
_diffrn_reflns_limit_k_min -41
_diffrn_reflns_limit_l_max 40
_diffrn_reflns_limit_l_min -41
_diffrn_reflns_number 155197
_diffrn_reflns_theta_full 24.99
_diffrn_reflns_theta_max 24.99
_diffrn_reflns_theta_min 1.83
_diffrn_standards_decay_% 0
_diffrn_standards_interval_count 0
_diffrn_standards_interval_time 0
_diffrn_standards_number 0
_exptl_absorpt_coefficient_mu 12.807
_exptl_absorpt_correction_T_max 0.3332
_exptl_absorpt_correction_T_min 0.1969
_exptl_absorpt_correction_type empirical
_exptl_absorpt_process_details SADABS
_exptl_crystal_colour yellow
_exptl_crystal_density_diffrn 2.617
_exptl_crystal_density_method 'not measured'
_exptl_crystal_description irregular
_exptl_crystal_F_000 30636
_exptl_crystal_size_max 0.19
_exptl_crystal_size_mid 0.11
_exptl_crystal_size_min 0.11
_refine_diff_density_max 5.002
_refine_diff_density_min -3.707
_refine_diff_density_rms 0.409
_refine_ls_extinction_method none
_refine_ls_goodness_of_fit_ref 1.096
_refine_ls_hydrogen_treatment none
_refine_ls_matrix_type full
_refine_ls_number_parameters 288
_refine_ls_number_reflns 6675
_refine_ls_number_restraints 0
_refine_ls_restrained_S_all 1.096
_refine_ls_R_factor_all 0.0665
_refine_ls_R_factor_gt 0.0632
_refine_ls_shift/su_max 0.001
_refine_ls_shift/su_mean 0.000
_refine_ls_structure_factor_coef Fsqd
_refine_ls_weighting_details 'calc w=1/[\s^2^(Fo^2^)+(0.0880P)^2^+4706.9873P] where P=(Fo^2^+2Fc^2^)/3'
_refine_ls_weighting_scheme calc
_refine_ls_wR_factor_gt 0.1824
_refine_ls_wR_factor_ref 0.1860
_reflns_number_gt 6367
_reflns_number_total 6675
_reflns_threshold_expression >2sigma(I)
_cod_data_source_file ic1005192_si_004.cif
_cod_data_source_block cfc1s
_cod_database_code 4316350

loop_
_symmetry_equiv_pos_as_xyz
'x, y, z'
'-x, -y, z'
'-x, y, -z'
'x, -y, -z'
'z, x, y'
'z, -x, -y'
'-z, -x, y'
'-z, x, -y'
'y, z, x'
'-y, z, -x'
'y, -z, -x'
'-y, -z, x'
'x+1/2, y+1/2, z+1/2'
'-x+1/2, -y+1/2, z+1/2'
'-x+1/2, y+1/2, -z+1/2'
'x+1/2, -y+1/2, -z+1/2'
'z+1/2, x+1/2, y+1/2'
'z+1/2, -x+1/2, -y+1/2'
'-z+1/2, -x+1/2, y+1/2'
'-z+1/2, x+1/2, -y+1/2'
'y+1/2, z+1/2, x+1/2'
'-y+1/2, z+1/2, -x+1/2'
'y+1/2, -z+1/2, -x+1/2'
'-y+1/2, -z+1/2, x+1/2'
'-x, -y, -z'
'x, y, -z'
'x, -y, z'
'-x, y, z'
'-z, -x, -y'
'-z, x, y'
'z, x, -y'
'z, -x, y'
'-y, -z, -x'
'y, -z, x'
'-y, z, x'
'y, z, -x'
'-x+1/2, -y+1/2, -z+1/2'
'x+1/2, y+1/2, -z+1/2'
'x+1/2, -y+1/2, z+1/2'
'-x+1/2, y+1/2, z+1/2'
'-z+1/2, -x+1/2, -y+1/2'
'-z+1/2, x+1/2, y+1/2'
'z+1/2, x+1/2, -y+1/2'
'z+1/2, -x+1/2, y+1/2'
'-y+1/2, -z+1/2, -x+1/2'
'y+1/2, -z+1/2, x+1/2'
'-y+1/2, z+1/2, x+1/2'
'y+1/2, z+1/2, -x+1/2'

loop_
_atom_site_label
_atom_site_type_symbol
_atom_site_fract_x
_atom_site_fract_y
_atom_site_fract_z
_atom_site_U_iso_or_equiv
_atom_site_adp_type
_atom_site_occupancy
_atom_site_symmetry_multiplicity
_atom_site_calc_flag
_atom_site_refinement_flags
_atom_site_disorder_assembly
_atom_site_disorder_group
U1 U 0.24081(2) 0.10022(2) 0.39892(2) 0.0192(2) Uani 1 1 d . . .
O1 O 0.3043(5) 0.0904(5) 0.4086(5) 0.041(4) Uiso 1 1 d . . .
O2 O 0.2830(4) 0.0632(5) 0.4340(5) 0.041(4) Uiso 1 1 d . . .
O3 O 0.1745(5) 0.0955(5) 0.4039(5) 0.038(4) Uani 1 1 d . . .
O4 O 0.2249(3) 0.1436(4) 0.3531(4) 0.017(3) Uiso 1 1 d . . .
O5 O 0.2676(3) 0.1408(4) 0.3550(4) 0.017(3) Uiso 1 1 d . . .
O6 O 0.2374(4) 0.0635(4) 0.3612(4) 0.022(3) Uiso 1 1 d . . .
O7 O 0.1940(4) 0.0667(4) 0.4310(4) 0.026(3) Uiso 1 1 d . . .
O8 O 0.2413(5) 0.1378(5) 0.4362(5) 0.026(3) Uiso 1 1 d . . .
U2 U 0.40042(2) 0.252432(19) 0.39859(2) 0.01148(19) Uani 1 1 d . . .
O9 O 0.4357(4) 0.2496(3) 0.3603(4) 0.011(3) Uiso 1 1 d . . .
O10 O 0.3644(4) 0.2574(4) 0.4371(4) 0.015(3) Uiso 1 1 d . . .
O11 O 0.4338(5) 0.2069(4) 0.4337(5) 0.028(3) Uiso 1 1 d . . .
O12 O 0.4358(4) 0.2979(4) 0.4319(4) 0.024(3) Uani 1 1 d . . .
O13 O 0.3526(3) 0.2298(3) 0.3586(4) 0.009(2) Uiso 1 1 d . . .
O14 O 0.3542(4) 0.2733(4) 0.3563(4) 0.022(3) Uani 1 1 d . . .
O15 O 0.4081(4) 0.3175(4) 0.4033(4) 0.015(3) Uiso 1 1 d . . .
O16 O 0.4059(4) 0.1871(4) 0.4082(4) 0.019(3) Uiso 1 1 d . . .
U3 U 0.24904(3) 0.25205(3) 0.5000 0.0094(2) Uani 1 2 d S . .
O17 O 0.2233(10) 0.3125(10) 0.5000 0.094(14) Uani 1 2 d S . .
O18 O 0.3062(5) 0.2854(5) 0.5000 0.013(4) Uiso 1 2 d S . .
O19 O 0.2493(6) 0.2520(5) 0.4481(5) 0.044(4) Uiso 1 1 d . . .
O20 O 0.2494(5) 0.1873(6) 0.5000 0.024(5) Uiso 1 2 d S . .
O21 O 0.1934(6) 0.2860(6) 0.5000 0.029(5) Uiso 1 2 d S . .
O22 O 0.2071(11) 0.2015(11) 0.5000 0.083(11) Uiso 1 2 d S . .
O23 O 0.3088(15) 0.2431(13) 0.5000 0.108(16) Uiso 1 2 d S . .
Cs1 Cs 0.31987(5) 0.17597(5) 0.43797(5) 0.0512(5) Uani 1 1 d . . .
Li1 Li 0.3163(7) 0.2915(7) 0.4449(7) 0.006(5) Uiso 1 1 d . . .
Li2 Li 0.2482(10) 0.2518(9) 0.3913(9) 0.024(6) Uiso 1 1 d . . .
Li3 Li 0.2382(17) 0.1297(16) 0.5000 0.032(12) Uiso 1 2 d S . .
Li4 Li 0.2434(12) 0.0000 0.3606(12) 0.011(8) Uiso 1 2 d S . .
Li5 Li 0.1910(17) 0.2987(18) 0.4378(16) 0.066(14) Uiso 1 1 d . . .
Li6 Li 0.151(2) 0.0000 0.339(3) 0.07(2) Uiso 1 2 d S . .
Li7 Li 0.0000 0.1355(11) 0.2475(9) 0.001(7) Uiso 1 2 d S . .
O1W O 0.1893(7) 0.1079(7) 0.5000 0.032(5) Uiso 1 2 d S . .
O2W O 0.2880(7) 0.1044(7) 0.5000 0.031(5) Uani 1 2 d S . .
O3W O 0.1901(6) 0.0000 0.3909(6) 0.019(4) Uiso 1 2 d S . .
O4W O 0.2095(4) 0.2928(4) 0.3881(4) 0.020(3) Uiso 1 1 d . . .
O5W O 0.2943(3) 0.2900(4) 0.3920(3) 0.010(2) Uiso 1 1 d . . .
O6W O 0.0000 0.1053(5) 0.1989(5) 0.012(4) Uiso 1 2 d S . .
O7W O 0.2896(6) 0.0000 0.3871(6) 0.024(5) Uiso 1 2 d S . .
O8W O 0.2051(5) 0.2084(5) 0.3932(5) 0.043(5) Uani 1 1 d . . .
O9W O 0.2795(5) 0.2182(5) 0.3549(5) 0.043(4) Uani 1 1 d . . .
O10W O 0.3917(6) 0.2042(6) 0.5000 0.018(4) Uani 1 2 d S . .
O11W O 0.3464(3) 0.3418(4) 0.4443(3) 0.014(3) Uiso 1 1 d . . .
O12W O 0.1542(3) 0.0565(3) 0.3378(3) 0.013(3) Uani 1 1 d . . .
O13W O 0.1061(7) 0.0000 0.2996(8) 0.033(6) Uani 1 2 d S . .
Cs2 Cs 0.29187(8) 0.29187(8) 0.29187(8) 0.0642(13) Uani 0.75 3 d SP . .
Cs3 Cs 0.17391(14) 0.18117(13) 0.43969(12) 0.0182(10) Uani 0.25 1 d P . .
Li8 Li 0.0000 0.0000 0.215(2) 0.029(16) Uiso 1 4 d S . .
Li9 Li 0.0000 0.300(4) 0.5000 0.10(4) Uiso 1 4 d S . .
Li10 Li 0.374(2) 0.116(2) 0.5000 0.058(18) Uiso 1 2 d S . .
Li11 Li 0.0443(11) 0.0484(11) 0.3684(11) 0.029(8) Uiso 1 1 d . . .
Li12 Li 0.0523(15) 0.0475(15) 0.1262(15) 0.052(12) Uiso 1 1 d . . .
Li13 Li 0.0000 0.181(3) 0.5000 0.05(2) Uiso 1 4 d S . .
Li14 Li 0.0670(15) 0.3945(13) 0.4358(15) 0.052(11) Uiso 1 1 d . . .
O14W O 0.0000 0.1993(6) 0.1149(6) 0.024(5) Uiso 1 2 d S . .
O15W O 0.2936(3) 0.2944(3) 0.2123(3) 0.014(2) Uiso 1 1 d . . .
O16W O 0.0000 0.257(2) 0.5000 0.15(3) Uiso 1 4 d S . .
O17W O 0.0000 0.0000 0.2680(11) 0.047(9) Uiso 1 4 d S . .
O18W O 0.0000 0.2395(9) 0.5000 0.027(6) Uiso 1 4 d S . .
O19W O 0.0000 0.4012(11) 0.3856(11) 0.084(11) Uiso 1 2 d S . .
O20W O 0.211(3) 0.261(3) 0.289(3) 0.08(3) Uiso 0.25 1 d P . .
O21W O 0.4259(17) 0.1950(18) 0.3274(18) 0.031(14) Uiso 0.25 1 d P . .

loop_
_atom_site_aniso_label
_atom_site_aniso_U_11
_atom_site_aniso_U_22
_atom_site_aniso_U_33
_atom_site_aniso_U_23
_atom_site_aniso_U_13
_atom_site_aniso_U_12
U1 0.0346(4) 0.0095(4) 0.0135(4) -0.0017(2) -0.0004(3) 0.0014(3)
O3 0.044(9) 0.051(11) 0.020(8) 0.002(7) 0.012(7) 0.004(9)
U2 0.0117(4) 0.0146(3) 0.0081(4) 0.0012(2) 0.0030(2) 0.0031(2)
O12 0.012(7) 0.035(8) 0.024(8) -0.012(6) 0.003(5) -0.010(6)
O14 0.018(7) 0.032(8) 0.016(7) -0.004(6) 0.008(5) 0.007(6)
U3 0.0093(7) 0.0128(7) 0.0061(4) 0.000 0.000 0.0009(4)
O17 0.06(2) 0.06(2) 0.16(4) 0.000 0.000 -0.047(18)
Cs1 0.0474(11) 0.0498(11) 0.0564(10) -0.0136(8) 0.0112(8) -0.0136(8)
O2W 0.037(13) 0.038(13) 0.018(11) 0.000 0.000 0.008(11)
O8W 0.036(10) 0.023(8) 0.069(12) -0.032(8) -0.011(9) -0.002(7)
O9W 0.040(10) 0.029(9) 0.059(10) -0.004(8) -0.002(9) -0.006(7)
O10W 0.020(10) 0.015(10) 0.020(10) 0.000 0.000 0.007(8)
O12W 0.017(6) 0.015(6) 0.008(6) -0.001(5) -0.003(5) -0.005(5)
O13W 0.043(14) 0.013(10) 0.044(14) 0.000 0.004(11) 0.000
Cs2 0.0642(13) 0.0642(13) 0.0642(13) -0.0091(13) -0.0091(13) -0.0091(13)
Cs3 0.030(3) 0.016(2) 0.009(2) -0.0022(16) -0.0064(18) 0.0055(19)

loop_
_atom_type_symbol
_atom_type_description
_atom_type_scat_dispersion_real
_atom_type_scat_dispersion_imag
_atom_type_scat_source
Li Li -0.0003 0.0001 'International Tables Vol C Tables 4.2.6.8 and 6.1.1.4'
H H 0.0000 0.0000 'International Tables Vol C Tables 4.2.6.8 and 6.1.1.4'
O O 0.0106 0.0060 'International Tables Vol C Tables 4.2.6.8 and 6.1.1.4'
Cs Cs -0.3680 2.1192 'International Tables Vol C Tables 4.2.6.8 and 6.1.1.4'
U U -9.6767 9.6646 'International Tables Vol C Tables 4.2.6.8 and 6.1.1.4'

loop_
_geom_angle_atom_site_label_1
_geom_angle_atom_site_label_2
_geom_angle_atom_site_label_3
_geom_angle
_geom_angle_site_symmetry_1
_geom_angle_site_symmetry_3
_geom_angle_publ_flag
O6 U1 O8 176.7(6) . . ?
O6 U1 O1 93.7(7) . . ?
O8 U1 O1 89.6(7) . . ?
O6 U1 O4 86.8(6) . . ?
O8 U1 O4 91.5(6) . . ?
O1 U1 O4 116.5(5) . . ?
O6 U1 O5 88.7(6) . . ?
O8 U1 O5 91.7(6) . . ?
O1 U1 O5 78.2(5) . . ?
O4 U1 O5 38.3(4) . . ?
O6 U1 O7 87.1(6) . . ?
O8 U1 O7 91.4(7) . . ?
O1 U1 O7 122.9(5) . . ?
O4 U1 O7 120.6(4) . . ?
O5 U1 O7 158.7(5) . . ?
O6 U1 O2 91.8(7) . . ?
O8 U1 O2 91.0(7) . . ?
O1 U1 O2 38.0(6) . . ?
O4 U1 O2 154.4(5) . . ?
O5 U1 O2 116.1(5) . . ?
O7 U1 O2 84.9(5) . . ?
O6 U1 O3 86.6(7) . . ?
O8 U1 O3 90.4(7) . . ?
O1 U1 O3 161.8(6) . . ?
O4 U1 O3 81.8(5) . . ?
O5 U1 O3 120.0(5) . . ?
O7 U1 O3 38.9(5) . . ?
O2 U1 O3 123.7(6) . . ?
O6 U1 Li5 27.6(10) . 45 ?
O8 U1 Li5 149.4(11) . 45 ?
O1 U1 Li5 116.1(11) . 45 ?
O4 U1 Li5 63.1(10) . 45 ?
O5 U1 Li5 78.7(10) . 45 ?
O7 U1 Li5 88.0(10) . 45 ?
O2 U1 Li5 119.3(10) . 45 ?
O3 U1 Li5 70.4(11) . 45 ?
O6 U1 Li3 151.6(10) . . ?
O8 U1 Li3 29.0(10) . . ?
O1 U1 Li3 85.6(10) . . ?
O4 U1 Li3 118.9(9) . . ?
O5 U1 Li3 118.7(10) . . ?
O7 U1 Li3 69.9(10) . . ?
O2 U1 Li3 70.4(10) . . ?
O3 U1 Li3 85.6(10) . . ?
Li5 U1 Li3 155.6(13) 45 . ?
O6 U1 Li4 25.4(8) . . ?
O8 U1 Li4 156.1(8) . . ?
O1 U1 Li4 83.6(8) . . ?
O4 U1 Li4 112.1(7) . . ?
O5 U1 Li4 109.2(7) . . ?
O7 U1 Li4 73.5(8) . . ?
O2 U1 Li4 69.6(8) . . ?
O3 U1 Li4 89.1(8) . . ?
Li5 U1 Li4 50.7(11) 45 . ?
Li3 U1 Li4 127.2(10) . . ?
O6 U1 Cs3 136.1(5) . . ?
O8 U1 Cs3 40.6(5) . . ?
O1 U1 Cs3 129.4(5) . . ?
O4 U1 Cs3 68.4(4) . . ?
O5 U1 Cs3 92.3(4) . . ?
O7 U1 Cs3 76.5(4) . . ?
O2 U1 Cs3 126.1(5) . . ?
O3 U1 Cs3 55.5(5) . . ?
Li5 U1 Cs3 110.2(9) 45 . ?
Li3 U1 Cs3 55.7(9) . . ?
Li4 U1 Cs3 144.6(6) . . ?
O2 O1 U1 72.6(9) . . ?
O2 O1 Cs3 114.6(13) . 45 ?
U1 O1 Cs3 94.1(6) . 45 ?
O2 O1 Cs1 119.1(13) . . ?
U1 O1 Cs1 94.2(6) . . ?
Cs3 O1 Cs1 125.6(5) 45 . ?
O1 O2 U1 69.4(9) . . ?
O7 O3 U1 69.6(8) . . ?
O7 O3 Cs3 111.5(11) . . ?
U1 O3 Cs3 88.2(6) . . ?
O5 O4 U1 71.4(7) . . ?
O5 O4 Cs3 117.4(8) . . ?
U1 O4 Cs3 77.3(4) . . ?
O4 O5 U1 70.3(6) . . ?
O4 O5 Cs3 123.5(8) . 45 ?
U1 O5 Cs3 84.5(4) . 45 ?
O4 O5 Cs1 120.9(8) . . ?
U1 O5 Cs1 83.1(4) . . ?
Cs3 O5 Cs1 104.2(3) 45 . ?
U1 O6 Li5 129.7(17) . 45 ?
U1 O6 Li4 133.9(14) . . ?
Li5 O6 Li4 91.5(19) 45 . ?
U1 O6 Cs3 104.4(6) . 45 ?
Li5 O6 Cs3 101.4(16) 45 45 ?
Li4 O6 Cs3 82.8(11) . 45 ?
O3 O7 U1 71.5(8) . . ?
U1 O8 Li3 127.4(16) . . ?
U1 O8 Cs3 114.0(7) . . ?
Li3 O8 Cs3 89.1(16) . . ?
U1 O8 Cs1 109.4(7) . . ?
Li3 O8 Cs1 94.5(16) . . ?
Cs3 O8 Cs1 121.2(6) . . ?
O9 U2 O10 177.8(6) . . ?
O9 U2 O15 91.6(5) . . ?
O10 U2 O15 86.3(6) . . ?
O9 U2 O14 91.2(6) . . ?
O10 U2 O14 87.7(6) . . ?
O15 U2 O14 79.3(5) . . ?
O9 U2 O13 91.5(5) . . ?
O10 U2 O13 88.9(5) . . ?
O15 U2 O13 117.7(4) . . ?
O14 U2 O13 38.4(4) . . ?
O9 U2 O16 89.8(5) . . ?
O10 U2 O16 92.4(6) . . ?
O15 U2 O16 163.1(4) . . ?
O14 U2 O16 117.5(5) . . ?
O13 U2 O16 79.1(4) . . ?
O9 U2 O11 90.6(6) . . ?
O10 U2 O11 91.2(6) . . ?
O15 U2 O11 125.6(5) . . ?
O14 U2 O11 155.0(5) . . ?
O13 U2 O11 116.5(5) . . ?
O16 U2 O11 37.5(5) . . ?
O9 U2 O12 92.6(6) . . ?
O10 U2 O12 86.2(6) . . ?
O15 U2 O12 39.3(5) . . ?
O14 U2 O12 118.5(5) . . ?
O13 U2 O12 156.7(5) . . ?
O16 U2 O12 123.8(5) . . ?
O11 U2 O12 86.3(5) . . ?
O9 U2 Li1 153.9(6) . . ?
O10 U2 Li1 24.3(6) . . ?
O15 U2 Li1 71.9(6) . . ?
O14 U2 Li1 66.3(6) . . ?
O13 U2 Li1 79.2(5) . . ?
O16 U2 Li1 111.9(6) . . ?
O11 U2 Li1 115.4(6) . . ?
O12 U2 Li1 87.2(5) . . ?
O9 U2 Li7 156.6(7) . 45 ?
O10 U2 Li7 24.1(7) . 45 ?
O15 U2 Li7 88.4(6) . 45 ?
O14 U2 Li7 111.7(7) . 45 ?
O13 U2 Li7 109.1(6) . 45 ?
O16 U2 Li7 83.7(6) . 45 ?
O11 U2 Li7 70.7(7) . 45 ?
O12 U2 Li7 72.9(7) . 45 ?
Li1 U2 Li7 46.2(7) . 45 ?
O9 U2 Cs1 132.2(4) . . ?
O10 U2 Cs1 49.6(4) . . ?
O15 U2 Cs1 134.3(4) . . ?
O14 U2 Cs1 86.6(4) . . ?
O13 U2 Cs1 59.1(3) . . ?
O16 U2 Cs1 50.8(4) . . ?
O11 U2 Cs1 73.9(4) . . ?
O12 U2 Cs1 129.7(4) . . ?
Li1 U2 Cs1 62.6(4) . . ?
Li7 U2 Cs1 57.1(5) 45 . ?
U2 O10 Li1 134.3(10) . . ?
U2 O10 Li7 135.9(12) . 45 ?
Li1 O10 Li7 85.1(13) . 45 ?
U2 O10 Cs1 104.6(5) . . ?
Li1 O10 Cs1 96.5(9) . . ?
Li7 O10 Cs1 85.6(10) 45 . ?
O16 O11 U2 71.0(8) . . ?
O15 O12 U2 69.4(6) . . ?
O14 O13 U2 70.4(7) . . ?
O14 O13 Cs1 125.7(7) . . ?
U2 O13 Cs1 86.7(4) . . ?
O13 O14 U2 71.1(7) . . ?
O13 O14 Cs2 102.4(8) . . ?
U2 O14 Cs2 172.5(6) . . ?
O12 O15 U2 71.4(7) . . ?
O11 O16 U2 71.5(8) . . ?
O11 O16 Cs1 118.4(10) . . ?
U2 O16 Cs1 95.1(5) . . ?
O19 U3 O19 179.3(12) . 26_556 ?
O19 U3 O23 89.7(6) . . ?
O19 U3 O23 89.7(6) 26_556 . ?
O19 U3 O20 90.0(6) . . ?
O19 U3 O20 90.0(6) 26_556 . ?
O23 U3 O20 81.2(14) . . ?
O19 U3 O21 90.3(5) . . ?
O19 U3 O21 90.3(5) 26_556 . ?
O23 U3 O21 157.2(14) . . ?
O20 U3 O21 121.7(7) . . ?
O19 U3 O17 90.1(5) . . ?
O19 U3 O17 90.1(5) 26_556 . ?
O23 U3 O17 121.6(14) . . ?
O20 U3 O17 157.2(9) . . ?
O21 U3 O17 35.6(9) . . ?
O19 U3 O22 90.2(7) . . ?
O19 U3 O22 90.2(7) 26_556 . ?
O23 U3 O22 121.1(16) . . ?
O20 U3 O22 40.0(11) . . ?
O21 U3 O22 81.7(11) . . ?
O17 U3 O22 117.2(12) . . ?
O19 U3 O18 89.7(7) . . ?
O19 U3 O18 89.7(7) 26_556 . ?
O23 U3 O18 38.8(13) . . ?
O20 U3 O18 120.0(7) . . ?
O21 U3 O18 118.4(7) . . ?
O17 U3 O18 82.8(9) . . ?
O22 U3 O18 160.0(11) . . ?
O19 U3 Li1 125.0(8) . 26_556 ?
O19 U3 Li1 54.4(8) 26_556 26_556 ?
O23 U3 Li1 50.6(10) . 26_556 ?
O20 U3 Li1 114.2(6) . 26_556 ?
O21 U3 Li1 112.7(6) . 26_556 ?
O17 U3 Li1 84.0(8) . 26_556 ?
O22 U3 Li1 140.1(6) . 26_556 ?
O18 U3 Li1 35.3(4) . 26_556 ?
O19 U3 Li1 54.4(8) . . ?
O19 U3 Li1 125.0(8) 26_556 . ?
O23 U3 Li1 50.6(10) . . ?
O20 U3 Li1 114.2(6) . . ?
O21 U3 Li1 112.7(6) . . ?
O17 U3 Li1 84.0(8) . . ?
O22 U3 Li1 140.1(6) . . ?
O18 U3 Li1 35.3(4) . . ?
Li1 U3 Li1 70.5(9) 26_556 . ?
O19 U3 Li5 130.1(11) . 26_556 ?
O19 U3 Li5 50.4(11) 26_556 26_556 ?
O23 U3 Li5 131.6(12) . 26_556 ?
O20 U3 Li5 118.9(11) . 26_556 ?
O21 U3 Li5 40.4(10) . 26_556 ?
O17 U3 Li5 47.4(11) . 26_556 ?
O22 U3 Li5 89.3(13) . 26_556 ?
O18 U3 Li5 105.9(11) . 26_556 ?
Li1 U3 Li5 81.5(11) 26_556 26_556 ?
Li1 U3 Li5 126.4(11) . 26_556 ?
O19 U3 Li5 50.4(11) . . ?
O19 U3 Li5 130.1(11) 26_556 . ?
O23 U3 Li5 131.6(12) . . ?
O20 U3 Li5 118.9(11) . . ?
O21 U3 Li5 40.4(10) . . ?
O17 U3 Li5 47.4(11) . . ?
O22 U3 Li5 89.3(13) . . ?
O18 U3 Li5 105.9(11) . . ?
Li1 U3 Li5 126.4(11) 26_556 . ?
Li1 U3 Li5 81.5(11) . . ?
Li5 U3 Li5 79.7(19) 26_556 . ?
O21 O17 U3 71.6(17) . . ?
O21 O17 Li5 62.2(15) . 26_556 ?
U3 O17 Li5 90.0(17) . 26_556 ?
O21 O17 Li5 62.2(15) . . ?
U3 O17 Li5 90.0(17) . . ?
Li5 O17 Li5 121(3) 26_556 . ?
O21 O17 Li6 72(3) . 41 ?
U3 O17 Li6 144(2) . 41 ?
Li5 O17 Li6 73.0(18) 26_556 41 ?
Li5 O17 Li6 73.0(18) . 41 ?
O23 O18 Li1 95.5(10) . 26_556 ?
O23 O18 Li1 95.5(10) . . ?
Li1 O18 Li1 155.9(18) 26_556 . ?
O23 O18 U3 63(2) . . ?
Li1 O18 U3 102.0(9) 26_556 . ?
Li1 O18 U3 102.0(9) . . ?
O23 O18 Li7 57(2) . 45 ?
Li1 O18 Li7 84.1(9) 26_556 45 ?
Li1 O18 Li7 84.1(9) . 45 ?
U3 O18 Li7 120.2(11) . 45 ?
U3 O19 Li2 178.5(17) . . ?
U3 O19 Li5 97.6(14) . . ?
Li2 O19 Li5 81.4(16) . . ?
U3 O19 Cs3 94.4(7) . . ?
Li2 O19 Cs3 84.4(12) . . ?
Li5 O19 Cs3 81.3(14) . . ?
U3 O19 Cs1 95.8(6) . . ?
Li2 O19 Cs1 85.0(10) . . ?
Li5 O19 Cs1 164.1(14) . . ?
Cs3 O19 Cs1 89.2(4) . . ?
O22 O20 Li3 98(2) . . ?
O22 O20 U3 71.2(17) . . ?
Li3 O20 U3 168.7(19) . . ?
O22 O20 Cs1 138.1(4) . . ?
Li3 O20 Cs1 91.4(14) . . ?
U3 O20 Cs1 97.1(5) . . ?
O22 O20 Cs1 138.1(4) . 26_556 ?
Li3 O20 Cs1 91.4(14) . 26_556 ?
U3 O20 Cs1 97.1(5) . 26_556 ?
Cs1 O20 Cs1 82.0(4) . 26_556 ?
O22 O20 Cs3 44.0(7) . . ?
Li3 O20 Cs3 77.8(13) . . ?
U3 O20 Cs3 93.4(5) . . ?
Cs1 O20 Cs3 99.49(12) . . ?
Cs1 O20 Cs3 169.2(7) 26_556 . ?
O22 O20 Cs3 44.0(7) . 26_556 ?
Li3 O20 Cs3 77.8(13) . 26_556 ?
U3 O20 Cs3 93.4(5) . 26_556 ?
Cs1 O20 Cs3 169.1(7) . 26_556 ?
Cs1 O20 Cs3 99.49(12) 26_556 26_556 ?
Cs3 O20 Cs3 77.1(4) . 26_556 ?
O17 O21 Li4 167(3) . 41 ?
O17 O21 Li5 84.0(17) . 26_556 ?
Li4 O21 Li5 93.6(17) 41 26_556 ?
O17 O21 Li5 84.0(17) . . ?
Li4 O21 Li5 93.6(17) 41 . ?
Li5 O21 Li5 157(3) 26_556 . ?
O17 O21 U3 72.9(19) . . ?
Li4 O21 U3 120.0(15) 41 . ?
Li5 O21 U3 97.8(16) 26_556 . ?
Li5 O21 U3 97.8(16) . . ?
O17 O21 Li6 76(3) . 41 ?
Li4 O21 Li6 91(2) 41 41 ?
Li5 O21 Li6 78.8(17) 26_556 41 ?
Li5 O21 Li6 78.8(17) . 41 ?
U3 O21 Li6 149(2) . 41 ?
O20 O22 U3 68.8(16) . . ?
O20 O22 Cs3 110.4(12) . . ?
U3 O22 Cs3 120.8(8) . . ?
O20 O22 Cs3 110.4(12) . 26_556 ?
U3 O22 Cs3 120.8(8) . 26_556 ?
Cs3 O22 Cs3 114.4(15) . 26_556 ?
O18 O23 Li7 84(3) . 45 ?
O18 O23 U3 78(2) . . ?
Li7 O23 U3 162(3) 45 . ?
O18 O23 Li1 49.5(10) . 26_556 ?
Li7 O23 Li1 77.9(16) 45 26_556 ?
U3 O23 Li1 90.2(15) . 26_556 ?
O18 O23 Li1 49.5(10) . . ?
Li7 O23 Li1 77.9(16) 45 . ?
U3 O23 Li1 90.2(15) . . ?
Li1 O23 Li1 96.7(19) 26_556 . ?
O18 O23 Cs1 137.3(6) . . ?
Li7 O23 Cs1 90.1(16) 45 . ?
U3 O23 Cs1 103.1(14) . . ?
Li1 O23 Cs1 166(2) 26_556 . ?
Li1 O23 Cs1 87.9(7) . . ?
O18 O23 Cs1 137.3(6) . 26_556 ?
Li7 O23 Cs1 90.1(16) 45 26_556 ?
U3 O23 Cs1 103.1(14) . 26_556 ?
Li1 O23 Cs1 87.9(7) 26_556 26_556 ?
Li1 O23 Cs1 166(2) . 26_556 ?
Cs1 O23 Cs1 84.7(11) . 26_556 ?
O8 Cs1 O16 152.9(4) . . ?
O8 Cs1 O1 55.5(4) . . ?
O16 Cs1 O1 99.7(4) . . ?
O8 Cs1 O23 102.9(10) . . ?
O16 Cs1 O23 104.1(10) . . ?
O1 Cs1 O23 151.0(8) . . ?
O8 Cs1 O10 144.6(3) . . ?
O16 Cs1 O10 55.9(3) . . ?
O1 Cs1 O10 153.7(4) . . ?
O23 Cs1 O10 54.9(8) . . ?
O8 Cs1 O20 52.8(4) . . ?
O16 Cs1 O20 153.8(4) . . ?
O1 Cs1 O20 101.2(5) . . ?
O23 Cs1 O20 51.8(9) . . ?
O10 Cs1 O20 105.0(4) . . ?
O8 Cs1 O10W 142.1(4) . . ?
O16 Cs1 O10W 59.2(3) . . ?
O1 Cs1 O10W 126.1(4) . . ?
O23 Cs1 O10W 57.1(10) . . ?
O10 Cs1 O10W 53.7(4) . . ?
O20 Cs1 O10W 95.5(3) . . ?
O8 Cs1 O2W 54.1(5) . . ?
O16 Cs1 O2W 126.0(5) . . ?
O1 Cs1 O2W 58.4(4) . . ?
O23 Cs1 O2W 93.8(7) . . ?
O10 Cs1 O2W 141.9(4) . . ?
O20 Cs1 O2W 56.0(5) . . ?
O10W Cs1 O2W 92.7(4) . . ?
O8 Cs1 O13 120.5(4) . . ?
O16 Cs1 O13 51.5(3) . . ?
O1 Cs1 O13 107.5(4) . . ?
O23 Cs1 O13 100.3(7) . . ?
O10 Cs1 O13 51.0(3) . . ?
O20 Cs1 O13 133.7(4) . . ?
O10W Cs1 O13 96.0(3) . . ?
O2W Cs1 O13 165.9(3) . . ?
O8 Cs1 O9W 78.9(4) . . ?
O16 Cs1 O9W 93.3(4) . . ?
O1 Cs1 O9W 93.4(4) . . ?
O23 Cs1 O9W 101.6(7) . . ?
O10 Cs1 O9W 79.6(4) . . ?
O20 Cs1 O9W 101.0(4) . . ?
O10W Cs1 O9W 133.1(4) . . ?
O2W Cs1 O9W 132.7(4) . . ?
O13 Cs1 O9W 42.9(3) . . ?
O8 Cs1 Li10 103.4(13) . . ?
O16 Cs1 Li10 76.9(11) . . ?
O1 Cs1 Li10 74.7(11) . . ?
O23 Cs1 Li10 94.7(11) . . ?
O10 Cs1 Li10 105.6(13) . . ?
O20 Cs1 Li10 93.7(9) . . ?
O10W Cs1 Li10 53.2(12) . . ?
O2W Cs1 Li10 50.8(13) . . ?
O13 Cs1 Li10 128.3(11) . . ?
O9W Cs1 Li10 162.7(8) . . ?
O8 Cs1 O5 52.1(4) . . ?
O16 Cs1 O5 104.7(3) . . ?
O1 Cs1 O5 49.1(4) . . ?
O23 Cs1 O5 136.3(9) . . ?
O10 Cs1 O5 122.0(3) . . ?
O20 Cs1 O5 100.9(3) . . ?
O10W Cs1 O5 163.6(3) . . ?
O2W Cs1 O5 95.3(3) . . ?
O13 Cs1 O5 73.6(3) . . ?
O9W Cs1 O5 44.7(3) . . ?
Li10 Cs1 O5 123.6(11) . . ?
O18 Li1 O5W 146.2(15) . . ?
O18 Li1 O11W 101.2(13) . . ?
O5W Li1 O11W 102.2(12) . . ?
O18 Li1 O10 102.2(13) . . ?
O5W Li1 O10 100.0(12) . . ?
O11W Li1 O10 94.3(12) . . ?
O18 Li1 O23 34.9(10) . . ?
O5W Li1 O23 129.3(15) . . ?
O11W Li1 O23 128.5(15) . . ?
O10 Li1 O23 78.7(14) . . ?
O18 Li1 Li7 53.4(9) . 45 ?
O5W Li1 Li7 145.4(13) . 45 ?
O11W Li1 Li7 96.5(12) . 45 ?
O10 Li1 Li7 49.3(8) . 45 ?
O23 Li1 Li7 41.7(14) . 45 ?
O18 Li1 Li2 112.2(13) . . ?
O5W Li1 Li2 36.4(8) . . ?
O11W Li1 Li2 135.9(13) . . ?
O10 Li1 Li2 105.4(11) . . ?
O23 Li1 Li2 94.3(14) . . ?
Li7 Li1 Li2 126.4(12) 45 . ?
O18 Li1 U3 42.7(7) . . ?
O5W Li1 U3 104.6(10) . . ?
O11W Li1 U3 136.2(11) . . ?
O10 Li1 U3 114.1(11) . . ?
O23 Li1 U3 39.3(13) . . ?
Li7 Li1 U3 80.3(9) 45 . ?
Li2 Li1 U3 69.5(8) . . ?
O18 Li1 U2 122.7(12) . . ?
O5W Li1 U2 83.7(9) . . ?
O11W Li1 U2 84.4(9) . . ?
O10 Li1 U2 21.4(5) . . ?
O23 Li1 U2 99.7(13) . . ?
Li7 Li1 U2 69.4(7) 45 . ?
Li2 Li1 U2 99.9(8) . . ?
U3 Li1 U2 132.4(8) . . ?
O18 Li1 Cs1 87.5(10) . . ?
O5W Li1 Cs1 86.0(9) . . ?
O11W Li1 Cs1 147.1(11) . . ?
O10 Li1 Cs1 52.8(7) . . ?
O23 Li1 Cs1 52.6(9) . . ?
Li7 Li1 Cs1 63.4(8) 45 . ?
Li2 Li1 Cs1 64.7(7) . . ?
U3 Li1 Cs1 69.2(5) . . ?
U2 Li1 Cs1 64.7(4) . . ?
O4W Li2 O19 93.8(14) . . ?
O4W Li2 O9W 138.5(18) . . ?
O19 Li2 O9W 127.7(17) . . ?
O4W Li2 O5W 93.8(15) . . ?
O19 Li2 O5W 88.3(15) . . ?
O9W Li2 O5W 87.9(15) . . ?
O4W Li2 O8W 91.9(17) . . ?
O19 Li2 O8W 89.1(15) . . ?
O9W Li2 O8W 89.3(14) . . ?
O5W Li2 O8W 173.9(18) . . ?
O4W Li2 Li5 36.0(13) . . ?
O19 Li2 Li5 58.6(14) . . ?
O9W Li2 Li5 171(2) . . ?
O5W Li2 Li5 99.0(16) . . ?
O8W Li2 Li5 84.4(16) . . ?
O4W Li2 Li1 102.7(14) . . ?
O19 Li2 Li1 54.7(11) . . ?
O9W Li2 Li1 102.0(14) . . ?
O5W Li2 Li1 34.7(8) . . ?
O8W Li2 Li1 141.3(15) . . ?
Li5 Li2 Li1 86.9(14) . . ?
O4W Li2 U3 93.4(11) . . ?
O19 Li2 U3 0.7(8) . . ?
O9W Li2 U3 128.2(13) . . ?
O5W Li2 U3 88.9(10) . . ?
O8W Li2 U3 88.6(11) . . ?
Li5 Li2 U3 58.1(12) . . ?
Li1 Li2 U3 55.3(6) . . ?
O4W Li2 Cs3 91.5(13) . . ?
O19 Li2 Cs3 65.7(11) . . ?
O9W Li2 Cs3 104.8(13) . . ?
O5W Li2 Cs3 153.8(13) . . ?
O8W Li2 Cs3 23.5(7) . . ?
Li5 Li2 Cs3 71.2(13) . . ?
Li1 Li2 Cs3 119.2(10) . . ?
U3 Li2 Cs3 65.1(5) . . ?
O4W Li2 Cs1 159.1(14) . . ?
O19 Li2 Cs1 65.3(9) . . ?
O9W Li2 Cs1 62.5(9) . . ?
O5W Li2 Cs1 86.3(10) . . ?
O8W Li2 Cs1 87.6(11) . . ?
Li5 Li2 Cs1 123.3(14) . . ?
Li1 Li2 Cs1 66.4(7) . . ?
U3 Li2 Cs1 65.7(5) . . ?
Cs3 Li2 Cs1 79.8(6) . . ?
O4W Li2 Cs2 87.7(11) . . ?
O19 Li2 Cs2 148.2(17) . . ?
O9W Li2 Cs2 57.6(9) . . ?
O5W Li2 Cs2 59.9(8) . . ?
O8W Li2 Cs2 122.6(13) . . ?
Li5 Li2 Cs2 121.3(14) . . ?
Li1 Li2 Cs2 94.0(10) . . ?
U3 Li2 Cs2 148.8(10) . . ?
Cs3 Li2 Cs2 146.0(9) . . ?
Cs1 Li2 Cs2 110.1(8) . . ?
O1W Li3 O2W 129(3) . . ?
O1W Li3 O20 125(3) . . ?
O2W Li3 O20 106(3) . . ?
O1W Li3 O8 95.5(15) . 26_556 ?
O2W Li3 O8 90.8(16) . 26_556 ?
O20 Li3 O8 82.4(15) . 26_556 ?
O1W Li3 O8 95.5(15) . . ?
O2W Li3 O8 90.8(16) . . ?
O20 Li3 O8 82.4(15) . . ?
O8 Li3 O8 164(3) 26_556 . ?
O1W Li3 Cs3 68.3(15) . 26_556 ?
O2W Li3 Cs3 142.2(9) . 26_556 ?
O20 Li3 Cs3 68.0(13) . 26_556 ?
O8 Li3 Cs3 51.8(10) 26_556 26_556 ?
O8 Li3 Cs3 124(2) . 26_556 ?
O1W Li3 Cs3 68.3(15) . . ?
O2W Li3 Cs3 142.2(9) . . ?
O20 Li3 Cs3 68.0(13) . . ?
O8 Li3 Cs3 124(2) 26_556 . ?
O8 Li3 Cs3 51.8(10) . . ?
Cs3 Li3 Cs3 72.4(11) 26_556 . ?
O1W Li3 U1 84.8(10) . 26_556 ?
O2W Li3 U1 81.4(9) . 26_556 ?
O20 Li3 U1 105.7(9) . 26_556 ?
O8 Li3 U1 23.5(7) 26_556 26_556 ?
O8 Li3 U1 170(2) . 26_556 ?
Cs3 Li3 U1 65.8(4) 26_556 26_556 ?
Cs3 Li3 U1 136.4(15) . 26_556 ?
O1W Li3 U1 84.8(10) . . ?
O2W Li3 U1 81.4(9) . . ?
O20 Li3 U1 105.7(9) . . ?
O8 Li3 U1 170(2) 26_556 . ?
O8 Li3 U1 23.5(7) . . ?
Cs3 Li3 U1 136.4(15) 26_556 . ?
Cs3 Li3 U1 65.8(4) . . ?
U1 Li3 U1 147.4(17) 26_556 . ?
O1W Li3 Cs1 146.1(6) . . ?
O2W Li3 Cs1 62.5(14) . . ?
O20 Li3 Cs1 57.2(12) . . ?
O8 Li3 Cs1 117(2) 26_556 . ?
O8 Li3 Cs1 50.7(11) . . ?
Cs3 Li3 Cs1 125.1(15) 26_556 . ?
Cs3 Li3 Cs1 85.6(7) . . ?
U1 Li3 Cs1 128.8(14) 26_556 . ?
U1 Li3 Cs1 64.4(5) . . ?
O1W Li3 Cs1 146.1(6) . 26_556 ?
O2W Li3 Cs1 62.5(14) . 26_556 ?
O20 Li3 Cs1 57.2(12) . 26_556 ?
O8 Li3 Cs1 50.7(11) 26_556 26_556 ?
O8 Li3 Cs1 117(2) . 26_556 ?
Cs3 Li3 Cs1 85.6(7) 26_556 26_556 ?
Cs3 Li3 Cs1 125.1(15) . 26_556 ?
U1 Li3 Cs1 64.4(5) 26_556 26_556 ?
U1 Li3 Cs1 128.8(14) . 26_556 ?
Cs1 Li3 Cs1 66.9(9) . 26_556 ?
O7W Li4 O3W 120(2) . . ?
O7W Li4 O21 148(2) . 45 ?
O3W Li4 O21 91.0(17) . 45 ?
O7W Li4 O6 94.4(12) . . ?
O3W Li4 O6 85.1(11) . . ?
O21 Li4 O6 87.9(12) 45 . ?
O7W Li4 O6 94.4(11) . 27 ?
O3W Li4 O6 85.0(11) . 27 ?
O21 Li4 O6 87.9(12) 45 27 ?
O6 Li4 O6 169(2) . 27 ?
O7W Li4 Li5 133.1(14) . 22_545 ?
O3W Li4 Li5 83.0(16) . 22_545 ?
O21 Li4 Li5 44.1(12) 45 22_545 ?
O6 Li4 Li5 130(2) . 22_545 ?
O6 Li4 Li5 44.1(13) 27 22_545 ?
O7W Li4 Li5 133.1(14) . 45 ?
O3W Li4 Li5 83.0(16) . 45 ?
O21 Li4 Li5 44.1(12) 45 45 ?
O6 Li4 Li5 44.1(13) . 45 ?
O6 Li4 Li5 130(2) 27 45 ?
Li5 Li4 Li5 86(2) 22_545 45 ?
O7W Li4 Li6 163(3) . . ?
O3W Li4 Li6 42.5(18) . . ?
O21 Li4 Li6 48.5(18) 45 . ?
O6 Li4 Li6 84.8(11) . . ?
O6 Li4 Li6 84.8(11) 27 . ?
Li5 Li4 Li6 54.8(15) 22_545 . ?
Li5 Li4 Li6 54.8(15) 45 . ?
O7W Li4 Cs3 61.9(11) . 45 ?
O3W Li4 Cs3 143.7(5) . 45 ?
O21 Li4 Cs3 93.3(13) 45 45 ?
O6 Li4 Cs3 59.1(8) . 45 ?
O6 Li4 Cs3 131.1(15) 27 45 ?
Li5 Li4 Cs3 123.4(17) 22_545 45 ?
Li5 Li4 Cs3 75.4(12) 45 45 ?
Li6 Li4 Cs3 129.9(13) . 45 ?
O7W Li4 Cs3 61.9(11) . 22_545 ?
O3W Li4 Cs3 143.7(5) . 22_545 ?
O21 Li4 Cs3 93.3(13) 45 22_545 ?
O6 Li4 Cs3 131.1(15) . 22_545 ?
O6 Li4 Cs3 59.1(8) 27 22_545 ?
Li5 Li4 Cs3 75.4(12) 22_545 22_545 ?
Li5 Li4 Cs3 123.4(17) 45 22_545 ?
Li6 Li4 Cs3 129.9(13) . 22_545 ?
Cs3 Li4 Cs3 72.1(8) 45 22_545 ?
O7W Li4 U1 81.0(8) . . ?
O3W Li4 U1 78.6(7) . . ?
O21 Li4 U1 107.6(7) 45 . ?
O6 Li4 U1 20.8(6) . . ?
O6 Li4 U1 157.5(18) 27 . ?
Li5 Li4 U1 145.9(16) 22_545 . ?
Li5 Li4 U1 63.5(11) 45 . ?
Li6 Li4 U1 93.2(9) . . ?
Cs3 Li4 U1 65.7(3) 45 . ?
Cs3 Li4 U1 133.4(10) 22_545 . ?
O7W Li4 U1 81.0(8) . 27 ?
O3W Li4 U1 78.6(7) . 27 ?
O21 Li4 U1 107.6(7) 45 27 ?
O6 Li4 U1 157.5(18) . 27 ?
O6 Li4 U1 20.8(6) 27 27 ?
Li5 Li4 U1 63.5(11) 22_545 27 ?
Li5 Li4 U1 145.9(16) 45 27 ?
Li6 Li4 U1 93.2(9) . 27 ?
Cs3 Li4 U1 133.4(10) 45 27 ?
Cs3 Li4 U1 65.7(3) 22_545 27 ?
U1 Li4 U1 138.1(12) . 27 ?
O21W Li5 O4W 73(4) 9 . ?
O21W Li5 O12W 48(4) 9 41 ?
O4W Li5 O12W 112(3) . 41 ?
O21W Li5 O6 128(5) 9 41 ?
O4W Li5 O6 102(3) . 41 ?
O12W Li5 O6 93(2) 41 41 ?
O21W Li5 O21 123(5) 9 . ?
O4W Li5 O21 151(3) . . ?
O12W Li5 O21 95(2) 41 . ?
O6 Li5 O21 86(2) 41 . ?
O21W Li5 O17 95(5) 9 . ?
O4W Li5 O17 132(3) . . ?
O12W Li5 O17 89(2) 41 . ?
O6 Li5 O17 120(3) 41 . ?
O21 Li5 O17 33.8(11) . . ?
O21W Li5 O19 121(5) 9 . ?
O4W Li5 O19 78(2) . . ?
O12W Li5 O19 156(3) 41 . ?
O6 Li5 O19 107(2) 41 . ?
O21 Li5 O19 73.3(18) . . ?
O17 Li5 O19 69.5(18) . . ?
O21W Li5 Li6 77(5) 9 41 ?
O4W Li5 Li6 150(3) . 41 ?
O12W Li5 Li6 40.5(16) 41 41 ?
O6 Li5 Li6 93(3) 41 41 ?
O21 Li5 Li6 54.7(18) . 41 ?
O17 Li5 Li6 54(2) . 41 ?
O19 Li5 Li6 123(2) . 41 ?
O21W Li5 Li2 102(5) 9 . ?
O4W Li5 Li2 38.4(14) . . ?
O12W Li5 Li2 148(3) 41 . ?
O6 Li5 Li2 103(2) 41 . ?
O21 Li5 Li2 113(2) . . ?
O17 Li5 Li2 106(2) . . ?
O19 Li5 Li2 40.0(11) . . ?
Li6 Li5 Li2 159(3) 41 . ?
O21W Li5 Li4 139(5) 9 41 ?
O4W Li5 Li4 141(3) . 41 ?
O12W Li5 Li4 92(2) 41 41 ?
O6 Li5 Li4 44.4(12) 41 41 ?
O21 Li5 Li4 42.3(13) . 41 ?
O17 Li5 Li4 75.6(16) . 41 ?
O19 Li5 Li4 93(2) . 41 ?
Li6 Li5 Li4 65(2) 41 41 ?
Li2 Li5 Li4 119(2) . 41 ?
O21W Li5 U3 127(5) 9 . ?
O4W Li5 U3 110(2) . . ?
O12W Li5 U3 131(2) 41 . ?
O6 Li5 U3 103(2) 41 . ?
O21 Li5 U3 41.7(12) . . ?
O17 Li5 U3 42.6(13) . . ?
O19 Li5 U3 32.0(8) . . ?
Li6 Li5 U3 91.8(19) 41 . ?
Li2 Li5 U3 72.0(14) . . ?
Li4 Li5 U3 71.3(14) 41 . ?
O21W Li5 U1 108(5) 9 41 ?
O4W Li5 U1 85(2) . 41 ?
O12W Li5 U1 85.1(19) 41 41 ?
O6 Li5 U1 22.7(8) 41 41 ?
O21 Li5 U1 108(2) . 41 ?
O17 Li5 U1 141(2) . 41 ?
O19 Li5 U1 119(2) . 41 ?
Li6 Li5 U1 100(2) 41 41 ?
Li2 Li5 U1 99.6(17) . 41 ?
Li4 Li5 U1 65.8(12) 41 41 ?
U3 Li5 U1 124.2(18) . 41 ?
O12W Li6 O12W 172(5) 27 . ?
O12W Li6 O13W 92(3) 27 . ?
O12W Li6 O13W 92(3) . . ?
O12W Li6 O3W 89(3) 27 . ?
O12W Li6 O3W 89(3) . . ?
O13W Li6 O3W 169(4) . . ?
O12W Li6 O21 86(2) 27 45 ?
O12W Li6 O21 86(2) . 45 ?
O13W Li6 O21 111(4) . 45 ?
O3W Li6 O21 80(3) . 45 ?
O12W Li6 O17 87(2) 27 45 ?
O12W Li6 O17 87(2) . 45 ?
O13W Li6 O17 79(3) . 45 ?
O3W Li6 O17 112(3) . 45 ?
O21 Li6 O17 32.2(13) 45 45 ?
O12W Li6 Li5 133(4) 27 45 ?
O12W Li6 Li5 39.6(17) . 45 ?
O13W Li6 Li5 102(3) . 45 ?
O3W Li6 Li5 85(2) . 45 ?
O21 Li6 Li5 46.6(16) 45 45 ?
O17 Li6 Li5 52.8(17) 45 45 ?
O12W Li6 Li5 39.6(17) 27 22_545 ?
O12W Li6 Li5 133(4) . 22_545 ?
O13W Li6 Li5 102(3) . 22_545 ?
O3W Li6 Li5 85(2) . 22_545 ?
O21 Li6 Li5 46.6(16) 45 22_545 ?
O17 Li6 Li5 52.8(17) 45 22_545 ?
Li5 Li6 Li5 93(3) 45 22_545 ?
O12W Li6 Li4 87(2) 27 . ?
O12W Li6 Li4 87(2) . . ?
O13W Li6 Li4 151(4) . . ?
O3W Li6 Li4 39.6(16) . . ?
O21 Li6 Li4 40.2(15) 45 . ?
O17 Li6 Li4 72(2) 45 . ?
Li5 Li6 Li4 60.2(19) 45 . ?
Li5 Li6 Li4 60.2(19) 22_545 . ?
O10W Li7 O23 110(2) 41 41 ?
O10W Li7 O6W 119(2) 41 . ?
O23 Li7 O6W 131(2) 41 . ?
O10W Li7 O10 93.9(10) 41 18_455 ?
O23 Li7 O10 90.7(11) 41 18_455 ?
O6W Li7 O10 86.2(10) . 18_455 ?
O10W Li7 O10 93.9(10) 41 41 ?
O23 Li7 O10 90.7(11) 41 41 ?
O6W Li7 O10 86.2(10) . 41 ?
O10 Li7 O10 171.1(19) 18_455 41 ?
O10W Li7 O18 149(2) 41 41 ?
O23 Li7 O18 39.1(15) 41 41 ?
O6W Li7 O18 92.4(15) . 41 ?
O10 Li7 O18 87.8(10) 18_455 41 ?
O10 Li7 O18 87.8(10) 41 41 ?
O10W Li7 Li1 134.0(9) 41 41 ?
O23 Li7 Li1 60.4(13) 41 41 ?
O6W Li7 Li1 84.7(11) . 41 ?
O10 Li7 Li1 128.7(15) 18_455 41 ?
O10 Li7 Li1 45.6(8) 41 41 ?
O18 Li7 Li1 42.5(7) 41 41 ?
O10W Li7 Li1 134.0(9) 41 18_455 ?
O23 Li7 Li1 60.4(13) 41 18_455 ?
O6W Li7 Li1 84.7(11) . 18_455 ?
O10 Li7 Li1 45.6(8) 18_455 18_455 ?
O10 Li7 Li1 128.7(15) 41 18_455 ?
O18 Li7 Li1 42.5(7) 41 18_455 ?
Li1 Li7 Li1 83.3(14) 41 18_455 ?
O10W Li7 U2 80.5(6) 41 18_455 ?
O23 Li7 U2 109.2(5) 41 18_455 ?
O6W Li7 U2 79.8(6) . 18_455 ?
O10 Li7 U2 20.0(6) 18_455 18_455 ?
O10 Li7 U2 160.0(16) 41 18_455 ?
O18 Li7 U2 106.9(5) 41 18_455 ?
Li1 Li7 U2 145.1(11) 41 18_455 ?
Li1 Li7 U2 64.4(5) 18_455 18_455 ?
O10W Li7 U2 80.5(6) 41 41 ?
O23 Li7 U2 109.2(5) 41 41 ?
O6W Li7 U2 79.8(6) . 41 ?
O10 Li7 U2 160.0(16) 18_455 41 ?
O10 Li7 U2 20.0(6) 41 41 ?
O18 Li7 U2 106.9(5) 41 41 ?
Li1 Li7 U2 64.4(5) 41 41 ?
Li1 Li7 U2 145.1(11) 18_455 41 ?
U2 Li7 U2 141.0(11) 18_455 41 ?
O10W Li7 Cs1 65.6(9) 41 41 ?
O23 Li7 Cs1 58.4(12) 41 41 ?
O6W Li7 Cs1 145.0(3) . 41 ?
O10 Li7 Cs1 128.8(13) 18_455 41 ?
O10 Li7 Cs1 58.8(7) 41 41 ?
O18 Li7 Cs1 89.4(10) 41 41 ?
Li1 Li7 Cs1 73.3(7) 41 41 ?
Li1 Li7 Cs1 118.3(12) 18_455 41 ?
U2 Li7 Cs1 132.7(8) 18_455 41 ?
U2 Li7 Cs1 66.2(2) 41 41 ?
O10W Li7 Cs1 65.6(9) 41 18_455 ?
O23 Li7 Cs1 58.4(12) 41 18_455 ?
O6W Li7 Cs1 145.0(3) . 18_455 ?
O10 Li7 Cs1 58.8(7) 18_455 18_455 ?
O10 Li7 Cs1 128.8(13) 41 18_455 ?
O18 Li7 Cs1 89.4(10) 41 18_455 ?
Li1 Li7 Cs1 118.3(12) 41 18_455 ?
Li1 Li7 Cs1 73.3(7) 18_455 18_455 ?
U2 Li7 Cs1 66.2(2) 18_455 18_455 ?
U2 Li7 Cs1 132.7(8) 41 18_455 ?
Cs1 Li7 Cs1 70.0(6) 41 18_455 ?
Li3 O1W Cs3 80.6(15) . 26_556 ?
Li3 O1W Cs3 80.6(15) . . ?
Cs3 O1W Cs3 77.7(5) 26_556 . ?
Li3 O2W Cs1 87.7(15) . . ?
Li3 O2W Cs1 87.7(15) . 26_556 ?
Cs1 O2W Cs1 76.7(5) . 26_556 ?
Li4 O3W Li6 98(3) . . ?
Li5 O4W Li2 106(2) . . ?
Li1 O5W Li2 108.9(12) . . ?
Li1 O5W Cs2 158.6(9) . . ?
Li2 O5W Cs2 89.0(9) . . ?
Li4 O7W Cs3 86.9(12) . 22_545 ?
Li4 O7W Cs3 86.9(12) . 45 ?
Cs3 O7W Cs3 83.5(5) 22_545 45 ?
Li2 O8W Cs3 133.4(12) . . ?
Li2 O9W Cs2 92.0(11) . . ?
Li2 O9W Cs1 86.8(10) . . ?
Cs2 O9W Cs1 142.2(5) . . ?
Li7 O10W Cs1 83.8(10) 45 . ?
Li7 O10W Cs1 83.8(10) 45 26_556 ?
Cs1 O10W Cs1 77.6(4) . 26_556 ?
O21W O12W Li5 34(3) 41 45 ?
O21W O12W Li6 118(4) 41 . ?
Li5 O12W Li6 100(3) 45 . ?
O15W Cs2 O15W 93.0(4) 9 5 ?
O15W Cs2 O15W 93.0(4) 9 . ?
O15W Cs2 O15W 93.0(4) 5 . ?
O15W Cs2 O20W 71.1(19) 9 . ?
O15W Cs2 O20W 22.3(19) 5 . ?
O15W Cs2 O20W 90(2) . . ?
O15W Cs2 O20W 90(2) 9 9 ?
O15W Cs2 O20W 71.1(19) 5 9 ?
O15W Cs2 O20W 22.3(19) . 9 ?
O20W Cs2 O20W 68(3) . 9 ?
O15W Cs2 O20W 22.3(19) 9 5 ?
O15W Cs2 O20W 90(2) 5 5 ?
O15W Cs2 O20W 71.1(19) . 5 ?
O20W Cs2 O20W 68(3) . 5 ?
O20W Cs2 O20W 68(3) 9 5 ?
O15W Cs2 O14 134.0(4) 9 9 ?
O15W Cs2 O14 76.1(4) 5 9 ?
O15W Cs2 O14 131.5(4) . 9 ?
O20W Cs2 O14 94.6(19) . 9 ?
O20W Cs2 O14 126(2) 9 9 ?
O20W Cs2 O14 153(2) 5 9 ?
O15W Cs2 O14 76.1(4) 9 . ?
O15W Cs2 O14 131.5(4) 5 . ?
O15W Cs2 O14 134.0(4) . . ?
O20W Cs2 O14 126(2) . . ?
O20W Cs2 O14 153(2) 9 . ?
O20W Cs2 O14 94.6(19) 5 . ?
O14 Cs2 O14 78.6(4) 9 . ?
O15W Cs2 O14 131.5(4) 9 5 ?
O15W Cs2 O14 134.0(4) 5 5 ?
O15W Cs2 O14 76.1(4) . 5 ?
O20W Cs2 O14 153(2) . 5 ?
O20W Cs2 O14 94.6(19) 9 5 ?
O20W Cs2 O14 126(2) 5 5 ?
O14 Cs2 O14 78.6(4) 9 5 ?
O14 Cs2 O14 78.6(4) . 5 ?
O15W Cs2 O20W 58.2(17) 9 37 ?
O15W Cs2 O20W 90.4(18) 5 37 ?
O15W Cs2 O20W 35.1(17) . 37 ?
O20W Cs2 O20W 76(3) . 37 ?
O20W Cs2 O20W 36.0(12) 9 37 ?
O20W Cs2 O20W 36.0(12) 5 37 ?
O14 Cs2 O20W 161.5(19) 9 37 ?
O14 Cs2 O20W 119.9(19) . 37 ?
O14 Cs2 O20W 103.0(17) 5 37 ?
O15W Cs2 O20W 90.4(18) 9 41 ?
O15W Cs2 O20W 35.1(17) 5 41 ?
O15W Cs2 O20W 58.2(17) . 41 ?
O20W Cs2 O20W 36.0(12) . 41 ?
O20W Cs2 O20W 36.0(12) 9 41 ?
O20W Cs2 O20W 76(3) 5 41 ?
O14 Cs2 O20W 103.0(17) 9 41 ?
O14 Cs2 O20W 161.5(19) . 41 ?
O14 Cs2 O20W 119.9(19) 5 41 ?
O20W Cs2 O20W 60(3) 37 41 ?
O15W Cs2 O20W 35.1(17) 9 45 ?
O15W Cs2 O20W 58.2(17) 5 45 ?
O15W Cs2 O20W 90.4(18) . 45 ?
O20W Cs2 O20W 36.0(12) . 45 ?
O20W Cs2 O20W 76(3) 9 45 ?
O20W Cs2 O20W 36.0(12) 5 45 ?
O14 Cs2 O20W 119.9(19) 9 45 ?
O14 Cs2 O20W 103.0(17) . 45 ?
O14 Cs2 O20W 161.5(19) 5 45 ?
O20W Cs2 O20W 60(3) 37 45 ?
O20W Cs2 O20W 60(3) 41 45 ?
O8W Cs3 O22 105.8(9) . . ?
O8W Cs3 O8 77.5(6) . . ?
O22 Cs3 O8 78.5(10) . . ?
O8W Cs3 O6 76.7(6) . 41 ?
O22 Cs3 O6 87.3(10) . 41 ?
O8 Cs3 O6 145.8(4) . 41 ?
O8W Cs3 O1 98.1(6) . 41 ?
O22 Cs3 O1 131.7(9) . 41 ?
O8 Cs3 O1 148.5(5) . 41 ?
O6 Cs3 O1 58.1(4) 41 41 ?
O8W Cs3 O7W 133.8(6) . 41 ?
O22 Cs3 O7W 70.1(9) . 41 ?
O8 Cs3 O7W 140.2(5) . 41 ?
O6 Cs3 O7W 57.4(5) 41 41 ?
O1 Cs3 O7W 63.1(4) 41 41 ?
O8W Cs3 O3 96.5(5) . . ?
O22 Cs3 O3 125.6(10) . . ?
O8 Cs3 O3 58.6(4) . . ?
O6 Cs3 O3 146.7(4) 41 . ?
O1 Cs3 O3 91.5(4) 41 . ?
O7W Cs3 O3 124.0(5) 41 . ?
O8W Cs3 O1W 136.2(7) . . ?
O22 Cs3 O1W 67.3(9) . . ?
O8 Cs3 O1W 58.7(5) . . ?
O6 Cs3 O1W 141.7(4) 41 . ?
O1 Cs3 O1W 119.0(5) 41 . ?
O7W Cs3 O1W 86.3(5) 41 . ?
O3 Cs3 O1W 62.5(4) . . ?
O8W Cs3 O20 92.7(5) . . ?
O22 Cs3 O20 25.6(9) . . ?
O8 Cs3 O20 53.6(5) . . ?
O6 Cs3 O20 105.8(5) 41 . ?
O1 Cs3 O20 157.3(4) 41 . ?
O7W Cs3 O20 95.1(4) 41 . ?
O3 Cs3 O20 107.1(5) . . ?
O1W Cs3 O20 62.1(5) . . ?
O8W Cs3 O5 47.0(5) . 41 ?
O22 Cs3 O5 131.9(9) . 41 ?
O8 Cs3 O5 119.1(4) . 41 ?
O6 Cs3 O5 52.0(4) 41 41 ?
O1 Cs3 O5 51.3(4) 41 41 ?
O7W Cs3 O5 100.2(4) 41 41 ?
O3 Cs3 O5 99.5(4) . 41 ?
O1W Cs3 O5 160.9(4) . 41 ?
O20 Cs3 O5 134.1(4) . 41 ?
O8W Cs3 Li3 110.3(9) . . ?
O22 Cs3 Li3 49.8(12) . . ?
O8 Cs3 Li3 39.1(7) . . ?
O6 Cs3 Li3 137.1(8) 41 . ?
O1 Cs3 Li3 150.0(9) 41 . ?
O7W Cs3 Li3 101.1(6) 41 . ?
O3 Cs3 Li3 76.0(8) . . ?
O1W Cs3 Li3 31.1(10) . . ?
O20 Cs3 Li3 34.2(10) . . ?
O5 Cs3 Li3 156.8(7) 41 . ?
O8W Cs3 Li4 106.6(7) . 41 ?
O22 Cs3 Li4 56.8(11) . 41 ?
O8 Cs3 Li4 134.9(7) . 41 ?
O6 Cs3 Li4 38.1(5) 41 41 ?
O1 Cs3 Li4 76.5(7) 41 41 ?
O7W Cs3 Li4 31.2(8) 41 41 ?
O3 Cs3 Li4 155.1(7) . 41 ?
O1W Cs3 Li4 104.2(5) . 41 ?
O20 Cs3 Li4 81.3(7) . 41 ?
O5 Cs3 Li4 90.0(4) 41 41 ?
Li3 Cs3 Li4 103.6(8) . 41 ?
O16W Li9 O18W 0.000(9) . . ?
Li11 Li10 Li11 58.3(19) 24 45 ?
Li11 Li10 Cs1 131(2) 24 . ?
Li11 Li10 Cs1 93.2(13) 45 . ?
Li11 Li10 Cs1 93.2(13) 24 26_556 ?
Li11 Li10 Cs1 131(2) 45 26_556 ?
Cs1 Li10 Cs1 75.3(15) . 26_556 ?
Li11 Li11 Li14 132.6(11) 28 45 ?
Li11 Li11 Li10 60.8(9) 28 41 ?
Li14 Li11 Li10 93.4(17) 45 41 ?
Li11 Li11 Li11 90.000(2) 28 27 ?
Li14 Li11 Li11 100.0(12) 45 27 ?
Li10 Li11 Li11 149.0(10) 41 27 ?
O20W O15W Cs2 90(5) 9 . ?
O18W O16W Li9 180.00(5) . . ?
O16W O18W Li13 180.00(3) . . ?
O16W O18W Li9 0.00(3) . . ?
Li13 O18W Li9 180.00(2) . . ?
O15W O20W Cs2 67(5) 5 . ?
O15W O20W Cs2 132(7) 5 37 ?
Cs2 O20W Cs2 104(3) . 37 ?
Li5 O21W O12W 98(5) 5 45 ?

loop_
_geom_bond_atom_site_label_1
_geom_bond_atom_site_label_2
_geom_bond_distance
_geom_bond_site_symmetry_2
_geom_bond_publ_flag
U1 O6 1.853(15) . ?
U1 O8 1.858(17) . ?
U1 O1 2.279(16) . ?
U1 O4 2.284(12) . ?
U1 O5 2.299(12) . ?
U1 O7 2.312(13) . ?
U1 O2 2.322(17) . ?
U1 O3 2.340(16) . ?
U1 Li5 3.70(6) 45 ?
U1 Li3 3.696(16) . ?
U1 Li4 3.767(16) . ?
U1 Cs3 3.953(5) . ?
O1 O2 1.50(2) . ?
O1 Cs3 3.13(2) 45 ?
O1 Cs1 3.22(2) . ?
O3 O7 1.55(2) . ?
O3 Cs3 3.26(2) . ?
O4 O5 1.503(17) . ?
O4 Cs3 3.766(15) . ?
O5 Cs3 3.498(15) 45 ?
O5 Cs1 3.657(15) . ?
O6 Li5 2.23(6) 45 ?
O6 Li4 2.238(15) . ?
O6 Cs3 3.113(16) 45 ?
O8 Li3 2.259(19) . ?
O8 Cs3 2.814(17) . ?
O8 Cs1 3.067(16) . ?
U2 O9 1.829(13) . ?
U2 O10 1.857(14) . ?
U2 O15 2.306(12) . ?
U2 O14 2.316(14) . ?
U2 O13 2.325(11) . ?
U2 O16 2.326(13) . ?
U2 O11 2.333(15) . ?
U2 O12 2.336(13) . ?
U2 Li1 3.64(3) . ?
U2 Li7 3.776(13) 45 ?
U2 Cs1 4.135(2) . ?
O10 Li1 2.09(3) . ?
O10 Li7 2.215(14) 45 ?
O10 Cs1 3.256(14) . ?
O11 O16 1.498(19) . ?
O12 O15 1.559(19) . ?
O13 O14 1.528(17) . ?
O13 Cs1 3.556(13) . ?
O14 Cs2 3.214(14) . ?
O16 Cs1 3.218(15) . ?
U3 O19 1.821(17) . ?
U3 O19 1.821(17) 26_556 ?
U3 O23 2.12(5) . ?
U3 O20 2.27(2) . ?
U3 O21 2.29(2) . ?
U3 O17 2.31(4) . ?
U3 O22 2.31(4) . ?
U3 O18 2.323(18) . ?
U3 Li1 3.35(3) 26_556 ?
U3 Li1 3.35(3) . ?
U3 Li5 3.41(6) 26_556 ?
U3 Li5 3.41(6) . ?
O17 O21 1.40(3) . ?
O17 Li5 2.51(6) 26_556 ?
O17 Li5 2.51(6) . ?
O17 Li6 2.55(9) 41 ?
O18 O23 1.49(5) . ?
O18 Li1 1.98(3) 26_556 ?
O18 Li1 1.98(3) . ?
O18 Li7 2.35(4) 45 ?
O19 Li2 2.00(4) . ?
O19 Li5 2.65(6) . ?
O19 Cs3 3.64(2) . ?
O19 Cs1 3.658(16) . ?
O20 O22 1.57(4) . ?
O20 Li3 2.06(6) . ?
O20 Cs1 3.319(15) . ?
O20 Cs1 3.319(15) 26_556 ?
O20 Cs3 3.397(15) . ?
O20 Cs3 3.397(15) 26_556 ?
O21 Li4 2.16(5) 41 ?
O21 Li5 2.23(6) 26_556 ?
O21 Li5 2.23(6) . ?
O21 Li6 2.50(9) 41 ?
O22 Cs3 2.52(2) . ?
O22 Cs3 2.52(2) 26_556 ?
O23 Li7 1.98(7) 45 ?
O23 Li1 2.59(4) 26_556 ?
O23 Li1 2.59(4) . ?
O23 Cs1 3.23(3) . ?
O23 Cs1 3.23(3) 26_556 ?
Cs1 O10W 3.474(16) . ?
Cs1 O2W 3.51(2) . ?
Cs1 O9W 3.563(18) . ?
Cs1 Li10 3.56(6) . ?
Li1 O5W 2.01(3) . ?
Li1 O11W 2.06(3) . ?
Li1 Li7 2.91(4) 45 ?
Li1 Li2 3.34(4) . ?
Li2 O4W 1.98(3) . ?
Li2 O9W 2.06(3) . ?
Li2 O5W 2.10(4) . ?
Li2 O8W 2.15(4) . ?
Li2 Li5 3.07(7) . ?
Li2 Cs3 3.98(4) . ?
Li2 Cs2 4.06(3) . ?
Li3 O1W 1.88(6) . ?
Li3 O2W 1.96(6) . ?
Li3 O8 2.259(19) 26_556 ?
Li3 Cs3 3.58(5) 26_556 ?
Li3 Cs3 3.58(5) . ?
Li3 U1 3.696(16) 26_556 ?
Li3 Cs1 3.95(5) 26_556 ?
Li4 O7W 1.87(5) . ?
Li4 O3W 2.15(5) . ?
Li4 O21 2.16(5) 45 ?
Li4 O6 2.238(15) 27 ?
Li4 Li5 3.20(7) 22_545 ?
Li4 Li5 3.20(7) 45 ?
Li4 Li6 3.34(9) . ?
Li4 Cs3 3.60(3) 45 ?
Li4 Cs3 3.60(3) 22_545 ?
Li4 U1 3.767(16) 27 ?
Li5 O21W 1.10(8) 9 ?
Li5 O4W 1.87(6) . ?
Li5 O12W 1.95(6) 41 ?
Li5 O6 2.23(6) 41 ?
Li5 Li6 3.01(8) 41 ?
Li5 Li4 3.20(7) 41 ?
Li5 U1 3.70(6) 41 ?
Li6 O12W 1.986(13) 27 ?
Li6 O12W 1.986(13) . ?
Li6 O13W 2.09(9) . ?
Li6 O3W 2.28(9) . ?
Li6 O21 2.50(8) 45 ?
Li6 O17 2.55(9) 45 ?
Li6 Li5 3.01(8) 45 ?
Li6 Li5 3.01(8) 22_545 ?
Li7 O10W 1.95(4) 41 ?
Li7 O23 1.98(7) 41 ?
Li7 O6W 2.01(4) . ?
Li7 O10 2.215(14) 18_455 ?
Li7 O10 2.215(14) 41 ?
Li7 O18 2.35(4) 41 ?
Li7 Li1 2.91(4) 41 ?
Li7 Li1 2.91(4) 18_455 ?
Li7 U2 3.776(13) 18_455 ?
Li7 U2 3.776(13) 41 ?
Li7 Cs1 3.79(3) 41 ?
Li7 Cs1 3.79(3) 18_455 ?
O1W Cs3 3.373(19) 26_556 ?
O1W Cs3 3.373(19) . ?
O2W Cs1 3.51(2) 26_556 ?
O5W Cs2 3.515(12) . ?
O7W Cs3 3.180(17) 22_545 ?
O7W Cs3 3.180(17) 45 ?
O8W Cs3 2.19(2) . ?
O9W Cs2 3.432(17) . ?
O10W Li7 1.95(4) 45 ?
O10W Cs1 3.475(16) 26_556 ?
O12W O21W 1.46(6) 41 ?
O12W Li5 1.95(6) 45 ?
Cs2 O15W 2.795(12) 9 ?
Cs2 O15W 2.795(12) 5 ?
Cs2 O15W 2.795(12) . ?
Cs2 O20W 3.03(11) . ?
Cs2 O20W 3.03(11) 9 ?
Cs2 O20W 3.03(11) 5 ?
Cs2 O14 3.214(14) 9 ?
Cs2 O14 3.214(14) 5 ?
Cs2 O20W 3.41(10) 37 ?
Cs2 O20W 3.41(10) 41 ?
Cs2 O20W 3.41(10) 45 ?
Cs3 O6 3.113(16) 41 ?
Cs3 O1 3.13(2) 41 ?
Cs3 O7W 3.180(17) 41 ?
Cs3 O5 3.498(15) 41 ?
Cs3 Li4 3.60(3) 41 ?
Li8 O17W 1.84(9) . ?
Li9 O16W 1.51(16) . ?
Li9 O18W 2.13(16) . ?
Li10 Li11 3.19(8) 24 ?
Li10 Li11 3.19(8) 45 ?
Li10 Cs1 3.56(6) 26_556 ?
Li11 Li11 3.11(7) 28 ?
Li11 Li14 3.17(6) 45 ?
Li11 Li10 3.19(8) 41 ?
Li11 Li11 3.40(8) 27 ?
Li12 Li12 3.34(11) 27 ?
Li13 O18W 2.07(10) . ?
Li14 Li11 3.17(6) 41 ?
O15W O20W 1.15(10) 9 ?
O16W O18W 0.62(9) . ?
O20W O15W 1.15(10) 5 ?
O20W Cs2 3.41(10) 37 ?
O21W Li5 1.10(8) 5 ?
O21W O12W 1.46(6) 45 ?
